data_7246850
loop_
_publ_author_name
'Kreienborg, Nora M.'
'Otte, Felix'
'Strohmann, Carsten'
'Merten, Christian'

_publ_section_title
;
 Simultaneous observation of halogen-lone pair and halogen-&#x3c0;
 interactions of ferrocene derivatives under cryogenic conditions.
;
_journal_issue 22
_journal_name_full 'Physical chemistry chemical physics : PCCP'
_journal_page_first 15110
_journal_page_last 15114
_journal_paper_doi 10.1039/d3cp01661g
_journal_volume 25
_journal_year 2023
_chemical_absolute_configuration ad
_chemical_formula_moiety 'C15 H17 F3 Fe I N, C13 H17 Fe N'
_chemical_formula_sum 'C28 H34 F3 Fe2 I N2'
_chemical_formula_weight 694.17
_chemical_name_common '(ferrocenyl amine)-ITFE'
_chemical_name_systematic '(N,N-Dimethyl ferrocenyl amine)2.Iodo trifluoroethene'
_chemical_properties_physical Air-sensitive,Moisture-sensitive,Heat-sensitive
_space_group_crystal_system orthorhombic
_space_group_IT_number 19
_space_group_name_Hall 'P 2ac 2ab'
_space_group_name_H-M_alt 'P 21 21 21'
_atom_sites_solution_hydrogens geom
_atom_sites_solution_primary dual
_audit_creation_date 2018-03-22
_audit_creation_method
;
Olex2 1.2
(compiled 2017.08.10 svn.r3458 for OlexSys, GUI svn.r5381)
;
_audit_update_record
;
2023-03-30 deposited with the CCDC.	2023-05-16 downloaded from the CCDC.
;
_cell_angle_alpha 90
_cell_angle_beta 90
_cell_angle_gamma 90
_cell_formula_units_Z 4
_cell_length_a 5.7701(4)
_cell_length_b 11.1748(8)
_cell_length_c 42.916(3)
_cell_measurement_reflns_used 9893
_cell_measurement_temperature 100
_cell_measurement_theta_max 29.13
_cell_measurement_theta_min 2.31
_cell_volume 2767.2(3)
_computing_cell_refinement 'SAINT V8.38A (?, 2016)'
_computing_data_reduction 'SAINT V8.38A (?, 2016)'
_computing_molecular_graphics 'Olex2 (Dolomanov et al., 2009)'
_computing_publication_material 'Olex2 (Dolomanov et al., 2009)'
_computing_structure_refinement 'XL (Sheldrick, 2008)'
_computing_structure_solution 'XT (Sheldrick, 2015)'
_diffrn_ambient_temperature 100
_diffrn_detector 'Bruker D8 VENTURE area detector'
_diffrn_detector_area_resol_mean 10.4167
_diffrn_detector_type 'CMOS PHOTON100 area detector'
_diffrn_measured_fraction_theta_full 0.997
_diffrn_measured_fraction_theta_max 0.992
_diffrn_measurement_device 'four-circle diffractometer'
_diffrn_measurement_device_type 'Bruker D8 VENTURE area detector'
_diffrn_measurement_method '\w and \f scans'
_diffrn_radiation_monochromator 'HELIOS mirror optics'
_diffrn_radiation_probe x-ray
_diffrn_radiation_type MoK\a
_diffrn_radiation_wavelength 0.71073
_diffrn_reflns_av_R_equivalents 0.0612
_diffrn_reflns_av_unetI/netI 0.0281
_diffrn_reflns_Laue_measured_fraction_full 0.997
_diffrn_reflns_Laue_measured_fraction_max 0.992
_diffrn_reflns_limit_h_max 7
_diffrn_reflns_limit_h_min -7
_diffrn_reflns_limit_k_max 15
_diffrn_reflns_limit_k_min -15
_diffrn_reflns_limit_l_max 58
_diffrn_reflns_limit_l_min -57
_diffrn_reflns_number 5989
_diffrn_reflns_point_group_measured_fraction_full 0.996
_diffrn_reflns_point_group_measured_fraction_max 0.989
_diffrn_reflns_theta_full 25.242
_diffrn_reflns_theta_max 26.999
_diffrn_reflns_theta_min 2.313
_diffrn_source 'microfocus sealed X-ray tube'
_diffrn_source_type 'Incoatec I\ms'
_diffrn_standards_number 0
_exptl_absorpt_coefficient_mu 2.204
_exptl_absorpt_correction_T_max 0.745830
_exptl_absorpt_correction_T_min 0.376509
_exptl_absorpt_correction_type multi-scan
_exptl_absorpt_process_details
;
 TWINABS-2012/1 (Bruker,2012) was used for absorption correction.
 
For component 1:
 wR2(int) was 0.1403 before and 0.0575 after correction.
 The Ratio of minimum to maximum transmission not present.
 The \l/2 correction factor is Not present
 
For component 2:
 wR2(int) was 0.1609 before and 0.0841 after correction.
 The Ratio of minimum to maximum transmission is 0.51.
 The \l/2 correction factor is Not present

Final HKLF 4 output contains 86702 reflections, Rint = 0.0818
 (52849 with I > 3sig(I), Rint = 0.0612)
;
_exptl_crystal_colour yellow
_exptl_crystal_colour_primary yellow
_exptl_crystal_density_diffrn 1.666
_exptl_crystal_description block
_exptl_crystal_F_000 1392
_exptl_crystal_recrystallization_method 'Crystallization from n-pentane'
_exptl_crystal_size_max 0.306
_exptl_crystal_size_mid 0.236
_exptl_crystal_size_min 0.172
_refine_diff_density_max 1.665
_refine_diff_density_min -0.596
_refine_diff_density_rms 0.100
_refine_ls_abs_structure_details
;
 Flack x determined using 2300 quotients [(I+)-(I-)]/[(I+)+(I-)]
 (Parsons, Flack and Wagner, Acta Cryst. B69 (2013) 249-259).
;
_refine_ls_abs_structure_Flack -0.010(9)
_refine_ls_extinction_method none
_refine_ls_goodness_of_fit_ref 1.146
_refine_ls_hydrogen_treatment constr
_refine_ls_matrix_type full
_refine_ls_number_parameters 329
_refine_ls_number_reflns 5989
_refine_ls_number_restraints 0
_refine_ls_restrained_S_all 1.146
_refine_ls_R_factor_all 0.0366
_refine_ls_R_factor_gt 0.0327
_refine_ls_shift/su_max 0.002
_refine_ls_shift/su_mean 0.000
_refine_ls_structure_factor_coef Fsqd
_refine_ls_weighting_details 'w=1/[\s^2^(Fo^2^)+(0.0225P)^2^+5.6076P] where P=(Fo^2^+2Fc^2^)/3'
_refine_ls_weighting_scheme calc
_refine_ls_wR_factor_gt 0.0677
_refine_ls_wR_factor_ref 0.0687
_reflns_Friedel_coverage 0.717
_reflns_Friedel_fraction_full 0.996
_reflns_Friedel_fraction_max 0.986
_reflns_number_gt 5743
_reflns_number_total 5989
_reflns_threshold_expression 'I > 2\s(I)'
_cod_data_source_file d3cp01661g2.cif
_cod_data_source_block mo_b0667_0m_4
_cod_depositor_comments 'Adding full bibliography for 7246850.cif.'
_cod_database_code 7246850
_shelx_shelxl_version_number 2016/6
_shelx_space_group_comment
;
The symmetry employed for this shelxl refinement is uniquely defined
by the following loop, which should always be used as a source of
symmetry information in preference to the above space-group names.
They are only intended as comments.
;
_shelx_estimated_absorpt_t_max 0.703
_shelx_estimated_absorpt_t_min 0.552
_olex2_refinement_description
;
1. Fixed Uiso
 At 1.2 times of:
  All C(H) groups, All C(H,H) groups
 At 1.5 times of:
  All C(H,H,H) groups
2.a Secondary CH2 refined with riding coordinates:
 C11(H11A,H11B), C26(H26A,H26B)
2.b Aromatic/amide H refined with riding coordinates:
 C2(H2), C3(H3), C4(H4), C5(H5), C6(H6), C7(H7), C8(H8), C9(H9), C10(H10),
 C17(H17), C18(H18), C19(H19), C20(H20), C21(H21), C22(H22), C23(H23), C24(H24),
  C25(H25)
2.c Idealised Me refined as rotating group:
 C12(H12A,H12B,H12C), C13(H13A,H13B,H13C), C27(H27A,H27B,H27C), C28(H28A,H28B,
 H28C)
;
_olex2_submission_special_instructions 'No special instructions were received'

loop_
_space_group_symop_operation_xyz
'x, y, z'
'-x+1/2, -y, z+1/2'
'-x, y+1/2, -z+1/2'
'x+1/2, -y+1/2, -z'

loop_
_atom_site_label
_atom_site_type_symbol
_atom_site_fract_x
_atom_site_fract_y
_atom_site_fract_z
_atom_site_U_iso_or_equiv
_atom_site_adp_type
_atom_site_occupancy
_atom_site_site_symmetry_order
_atom_site_calc_flag
_atom_site_refinement_flags_posn
_atom_site_refinement_flags_adp
_atom_site_refinement_flags_occupancy
_atom_site_disorder_assembly
_atom_site_disorder_group
I1 I 0.55673(7) 0.71081(3) 0.56445(2) 0.02258(9) Uani 1 1 d . . . . .
Fe1 Fe 0.71533(12) 0.84592(6) 0.71616(2) 0.01007(14) Uani 1 1 d . . . . .
F1 F 0.1743(8) 0.5739(4) 0.53427(11) 0.0529(12) Uani 1 1 d . . . . .
F2 F 0.3714(9) 0.5288(4) 0.47932(9) 0.0538(13) Uani 1 1 d . . . . .
F3 F 0.6918(9) 0.6219(5) 0.49354(11) 0.0662(15) Uani 1 1 d . . . . .
N1 N 0.7321(7) 0.8553(4) 0.61164(9) 0.0128(8) Uani 1 1 d . . . . .
C1 C 0.7438(8) 0.8839(4) 0.66964(11) 0.0110(9) Uani 1 1 d . . . . .
C2 C 0.9676(9) 0.8862(4) 0.68413(11) 0.0130(10) Uani 1 1 d . . . . .
H2 H 1.096107 0.837466 0.678603 0.016 Uiso 1 1 calc R . . . .
C3 C 0.9648(10) 0.9738(4) 0.70821(11) 0.0150(10) Uani 1 1 d . . . . .
H3 H 1.090536 0.993987 0.721495 0.018 Uiso 1 1 calc R . . . .
C4 C 0.7371(9) 1.0262(4) 0.70878(12) 0.0162(11) Uani 1 1 d . . . . .
H4 H 0.685077 1.086772 0.722660 0.019 Uiso 1 1 calc R . . . .
C5 C 0.6036(9) 0.9713(4) 0.68482(11) 0.0117(10) Uani 1 1 d . . . . .
H5 H 0.447309 0.989758 0.679794 0.014 Uiso 1 1 calc R . . . .
C6 C 0.5683(11) 0.6801(4) 0.71973(12) 0.0198(11) Uani 1 1 d . . . . .
H6 H 0.520481 0.630520 0.702929 0.024 Uiso 1 1 calc R . . . .
C7 C 0.7909(10) 0.6805(4) 0.73382(13) 0.0193(11) Uani 1 1 d . . . . .
H7 H 0.918826 0.631642 0.728120 0.023 Uiso 1 1 calc R . . . .
C8 C 0.7872(10) 0.7676(5) 0.75813(12) 0.0176(11) Uani 1 1 d . . . . .
H8 H 0.912875 0.786814 0.771524 0.021 Uiso 1 1 calc R . . . .
C9 C 0.5645(11) 0.8204(4) 0.75886(11) 0.0189(11) Uani 1 1 d . . . . .
H9 H 0.513719 0.881144 0.772763 0.023 Uiso 1 1 calc R . . . .
C10 C 0.4309(11) 0.7660(5) 0.73502(12) 0.0210(11) Uani 1 1 d . . . . .
H10 H 0.274309 0.784570 0.730156 0.025 Uiso 1 1 calc R . . . .
C11 C 0.6741(8) 0.8062(4) 0.64251(11) 0.0131(10) Uani 1 1 d . . . . .
H11A H 0.750419 0.727359 0.644756 0.016 Uiso 1 1 calc R . . . .
H11B H 0.504591 0.792872 0.643467 0.016 Uiso 1 1 calc R . . . .
C12 C 0.9811(9) 0.8668(5) 0.60677(12) 0.0172(11) Uani 1 1 d . . . . .
H12A H 1.042219 0.930098 0.620269 0.026 Uiso 1 1 calc GR . . . .
H12B H 1.011396 0.887168 0.584936 0.026 Uiso 1 1 calc GR . . . .
H12C H 1.057143 0.790817 0.611830 0.026 Uiso 1 1 calc GR . . . .
C13 C 0.6176(10) 0.9703(4) 0.60585(12) 0.0177(11) Uani 1 1 d . . . . .
H13A H 0.449285 0.960062 0.607394 0.027 Uiso 1 1 calc GR . . . .
H13B H 0.657623 0.998699 0.584928 0.027 Uiso 1 1 calc GR . . . .
H13C H 0.669270 1.028870 0.621348 0.027 Uiso 1 1 calc GR . . . .
C14 C 0.3948(13) 0.6127(5) 0.52841(15) 0.0355(16) Uani 1 1 d . . . . .
C15 C 0.4805(15) 0.5898(6) 0.50213(17) 0.0412(18) Uani 1 1 d . . . . .
Fe2 Fe 0.61281(12) 0.13142(6) 0.35918(2) 0.01038(15) Uani 1 1 d . . . . .
N2 N 0.9959(8) 0.2753(4) 0.44012(10) 0.0213(10) Uani 1 1 d . . . . .
C16 C 0.7679(9) 0.2313(4) 0.39298(11) 0.0134(10) Uani 1 1 d . . . . .
C17 C 0.5407(9) 0.2754(4) 0.38668(11) 0.0146(9) Uani 1 1 d . . . . .
H17 H 0.416965 0.281165 0.401209 0.017 Uiso 1 1 calc R . . . .
C18 C 0.5324(9) 0.3095(4) 0.35450(11) 0.0137(10) Uani 1 1 d . . . . .
H18 H 0.402595 0.342411 0.343908 0.016 Uiso 1 1 calc R . . . .
C19 C 0.7542(9) 0.2851(5) 0.34123(11) 0.0163(10) Uani 1 1 d . . . . .
H19 H 0.797807 0.298090 0.320155 0.020 Uiso 1 1 calc R . . . .
C20 C 0.8976(9) 0.2382(4) 0.36495(11) 0.0147(10) Uani 1 1 d . . . . .
H20 H 1.055067 0.215151 0.362536 0.018 Uiso 1 1 calc R . . . .
C21 C 0.5774(10) -0.0376(4) 0.37731(13) 0.0195(11) Uani 1 1 d . . . . .
H21 H 0.617001 -0.062262 0.397813 0.023 Uiso 1 1 calc R . . . .
C22 C 0.3597(9) 0.0083(4) 0.36736(12) 0.0166(11) Uani 1 1 d . . . . .
H22 H 0.228007 0.019779 0.380303 0.020 Uiso 1 1 calc R . . . .
C23 C 0.3705(9) 0.0339(4) 0.33515(13) 0.0170(11) Uani 1 1 d . . . . .
H23 H 0.248722 0.065014 0.322652 0.020 Uiso 1 1 calc R . . . .
C24 C 0.5986(10) 0.0045(4) 0.32495(13) 0.0185(11) Uani 1 1 d . . . . .
H24 H 0.656040 0.013026 0.304327 0.022 Uiso 1 1 calc R . . . .
C25 C 0.7246(10) -0.0396(4) 0.35070(13) 0.0180(11) Uani 1 1 d . . . . .
H25 H 0.881025 -0.066060 0.350339 0.022 Uiso 1 1 calc R . . . .
C26 C 0.8589(10) 0.1849(5) 0.42342(12) 0.0183(11) Uani 1 1 d . . . . .
H26A H 0.727066 0.159677 0.436650 0.022 Uiso 1 1 calc R . . . .
H26B H 0.956683 0.113658 0.419480 0.022 Uiso 1 1 calc R . . . .
C27 C 1.1279(11) 0.2194(6) 0.46500(14) 0.0327(14) Uani 1 1 d . . . . .
H27A H 1.021343 0.182467 0.479958 0.049 Uiso 1 1 calc GR . . . .
H27B H 1.221607 0.280132 0.475619 0.049 Uiso 1 1 calc GR . . . .
H27C H 1.229881 0.157898 0.456221 0.049 Uiso 1 1 calc GR . . . .
C28 C 0.8431(11) 0.3677(5) 0.45272(13) 0.0274(13) Uani 1 1 d . . . . .
H28A H 0.757870 0.405881 0.435642 0.041 Uiso 1 1 calc GR . . . .
H28B H 0.935834 0.427993 0.463658 0.041 Uiso 1 1 calc GR . . . .
H28C H 0.733043 0.331305 0.467301 0.041 Uiso 1 1 calc GR . . . .

loop_
_atom_site_aniso_label
_atom_site_aniso_U_11
_atom_site_aniso_U_22
_atom_site_aniso_U_33
_atom_site_aniso_U_23
_atom_site_aniso_U_13
_atom_site_aniso_U_12
I1 0.0317(2) 0.01952(16) 0.01652(16) -0.00039(14) -0.00354(16) -0.00214(16)
Fe1 0.0115(3) 0.0103(3) 0.0084(3) 0.0004(2) 0.0010(3) -0.0005(3)
F1 0.040(3) 0.066(3) 0.053(3) -0.015(2) -0.003(2) -0.021(2)
F2 0.090(4) 0.037(2) 0.034(2) -0.0139(17) -0.024(2) -0.004(2)
F3 0.069(3) 0.082(4) 0.048(3) -0.032(3) 0.024(3) -0.026(3)
N1 0.014(2) 0.015(2) 0.010(2) 0.0006(16) 0.0018(16) -0.0042(17)
C1 0.008(2) 0.012(2) 0.013(2) 0.0041(17) 0.0018(19) -0.0023(18)
C2 0.011(2) 0.016(2) 0.013(2) 0.0006(17) 0.001(2) -0.0007(19)
C3 0.015(2) 0.017(2) 0.012(2) 0.0011(18) 0.002(2) -0.007(2)
C4 0.019(3) 0.010(2) 0.019(3) -0.0036(18) 0.003(2) -0.001(2)
C5 0.014(3) 0.010(2) 0.011(2) 0.0022(17) 0.002(2) 0.0014(18)
C6 0.034(3) 0.009(2) 0.016(2) 0.0028(17) -0.002(3) -0.008(2)
C7 0.025(3) 0.012(3) 0.021(3) 0.0048(19) 0.005(2) -0.001(2)
C8 0.016(3) 0.023(3) 0.014(2) 0.0059(19) -0.001(2) 0.001(2)
C9 0.024(3) 0.021(3) 0.012(2) 0.0032(17) 0.005(2) 0.001(2)
C10 0.020(3) 0.027(3) 0.016(2) 0.015(2) 0.000(2) 0.002(2)
C11 0.015(2) 0.012(2) 0.013(2) 0.0014(18) 0.0040(19) 0.0000(18)
C12 0.017(3) 0.019(2) 0.016(2) -0.001(2) 0.003(2) -0.002(2)
C13 0.019(3) 0.018(3) 0.016(3) 0.0041(19) -0.003(2) 0.000(2)
C14 0.049(4) 0.026(3) 0.032(4) -0.001(2) -0.006(3) -0.004(3)
C15 0.059(5) 0.028(3) 0.036(4) -0.005(3) -0.006(4) -0.004(3)
Fe2 0.0107(3) 0.0081(3) 0.0123(3) -0.0004(2) -0.0012(3) -0.0008(2)
N2 0.024(3) 0.027(2) 0.013(2) 0.0025(18) -0.0040(17) -0.0058(19)
C16 0.014(2) 0.010(2) 0.016(2) -0.0022(18) -0.0006(19) -0.0026(19)
C17 0.016(2) 0.011(2) 0.017(2) -0.0042(18) 0.000(2) 0.001(2)
C18 0.019(2) 0.009(2) 0.013(2) 0.0038(17) 0.000(2) -0.0031(19)
C19 0.026(3) 0.009(2) 0.014(2) -0.0005(19) 0.002(2) -0.007(2)
C20 0.016(3) 0.012(2) 0.016(2) -0.0036(17) 0.001(2) -0.0035(18)
C21 0.022(3) 0.011(2) 0.025(3) 0.0052(19) -0.002(2) -0.003(2)
C22 0.017(3) 0.012(2) 0.021(3) -0.0006(19) 0.004(2) -0.0052(19)
C23 0.016(3) 0.014(2) 0.021(3) -0.0047(19) -0.007(2) -0.004(2)
C24 0.021(3) 0.015(2) 0.020(3) -0.0070(19) 0.004(2) -0.001(2)
C25 0.013(3) 0.010(2) 0.031(3) -0.005(2) -0.004(2) -0.0010(19)
C26 0.021(3) 0.020(3) 0.014(2) 0.0016(18) -0.002(2) -0.002(2)
C27 0.033(3) 0.043(4) 0.022(3) 0.008(3) -0.013(3) -0.010(3)
C28 0.039(4) 0.027(3) 0.016(3) -0.004(2) 0.003(2) -0.009(3)

loop_
_atom_type_symbol
_atom_type_description
_atom_type_scat_dispersion_real
_atom_type_scat_dispersion_imag
_atom_type_scat_source
C C 0.0033 0.0016 'International Tables Vol C Tables 4.2.6.8 and 6.1.1.4'
H H 0.0000 0.0000 'International Tables Vol C Tables 4.2.6.8 and 6.1.1.4'
F F 0.0171 0.0103 'International Tables Vol C Tables 4.2.6.8 and 6.1.1.4'
Fe Fe 0.3463 0.8444 'International Tables Vol C Tables 4.2.6.8 and 6.1.1.4'
I I -0.4742 1.8119 'International Tables Vol C Tables 4.2.6.8 and 6.1.1.4'
N N 0.0061 0.0033 'International Tables Vol C Tables 4.2.6.8 and 6.1.1.4'

loop_
_geom_angle_atom_site_label_1
_geom_angle_atom_site_label_2
_geom_angle_atom_site_label_3
_geom_angle
_geom_angle_site_symmetry_1
_geom_angle_site_symmetry_3
_geom_angle_publ_flag
C14 I1 N1 174.3(2) . . ?
C1 Fe1 C2 40.9(2) . . ?
C1 Fe1 C3 68.79(19) . . ?
C1 Fe1 C9 159.2(2) . . ?
C2 Fe1 C3 40.54(19) . . ?
C4 Fe1 C1 68.88(19) . . ?
C4 Fe1 C2 68.7(2) . . ?
C4 Fe1 C3 41.1(2) . . ?
C4 Fe1 C5 40.7(2) . . ?
C4 Fe1 C6 158.6(2) . . ?
C4 Fe1 C7 159.3(2) . . ?
C4 Fe1 C8 123.1(2) . . ?
C4 Fe1 C9 107.6(2) . . ?
C5 Fe1 C1 40.77(18) . . ?
C5 Fe1 C2 68.5(2) . . ?
C5 Fe1 C3 68.6(2) . . ?
C5 Fe1 C9 123.3(2) . . ?
C6 Fe1 C1 107.1(2) . . ?
C6 Fe1 C2 122.9(2) . . ?
C6 Fe1 C3 158.9(2) . . ?
C6 Fe1 C5 122.6(2) . . ?
C6 Fe1 C7 40.6(2) . . ?
C6 Fe1 C8 68.3(2) . . ?
C6 Fe1 C9 68.3(2) . . ?
C7 Fe1 C1 122.1(2) . . ?
C7 Fe1 C2 107.2(2) . . ?
C7 Fe1 C3 122.7(2) . . ?
C7 Fe1 C5 158.4(2) . . ?
C7 Fe1 C9 68.5(2) . . ?
C8 Fe1 C1 158.6(2) . . ?
C8 Fe1 C2 122.7(2) . . ?
C8 Fe1 C3 107.6(2) . . ?
C8 Fe1 C5 159.4(2) . . ?
C8 Fe1 C7 40.8(2) . . ?
C8 Fe1 C9 40.4(2) . . ?
C9 Fe1 C2 158.6(2) . . ?
C9 Fe1 C3 122.9(2) . . ?
C10 Fe1 C1 122.9(2) . . ?
C10 Fe1 C2 159.1(2) . . ?
C10 Fe1 C3 159.2(2) . . ?
C10 Fe1 C4 122.9(2) . . ?
C10 Fe1 C5 107.9(2) . . ?
C10 Fe1 C6 40.4(2) . . ?
C10 Fe1 C7 68.2(2) . . ?
C10 Fe1 C8 68.0(2) . . ?
C10 Fe1 C9 40.6(2) . . ?
C11 N1 I1 110.9(3) . . ?
C12 N1 I1 107.8(3) . . ?
C12 N1 C11 112.7(4) . . ?
C12 N1 C13 110.1(4) . . ?
C13 N1 I1 102.8(3) . . ?
C13 N1 C11 112.1(4) . . ?
C2 C1 Fe1 69.7(3) . . ?
C2 C1 C11 125.9(4) . . ?
C5 C1 Fe1 69.6(3) . . ?
C5 C1 C2 107.5(4) . . ?
C5 C1 C11 126.6(4) . . ?
C11 C1 Fe1 127.8(3) . . ?
Fe1 C2 H2 126.5 . . ?
C1 C2 Fe1 69.4(3) . . ?
C1 C2 H2 125.8 . . ?
C3 C2 Fe1 69.9(3) . . ?
C3 C2 C1 108.5(5) . . ?
C3 C2 H2 125.8 . . ?
Fe1 C3 H3 126.9 . . ?
C2 C3 Fe1 69.5(3) . . ?
C2 C3 H3 126.2 . . ?
C2 C3 C4 107.6(5) . . ?
C4 C3 Fe1 69.0(3) . . ?
C4 C3 H3 126.2 . . ?
Fe1 C4 H4 125.8 . . ?
C3 C4 Fe1 69.9(3) . . ?
C3 C4 H4 126.1 . . ?
C5 C4 Fe1 69.7(3) . . ?
C5 C4 C3 107.8(4) . . ?
C5 C4 H4 126.1 . . ?
Fe1 C5 H5 126.7 . . ?
C1 C5 Fe1 69.7(3) . . ?
C1 C5 H5 125.7 . . ?
C4 C5 Fe1 69.5(3) . . ?
C4 C5 C1 108.6(4) . . ?
C4 C5 H5 125.7 . . ?
Fe1 C6 H6 126.3 . . ?
C7 C6 Fe1 69.7(3) . . ?
C7 C6 H6 126.0 . . ?
C10 C6 Fe1 69.5(3) . . ?
C10 C6 H6 126.0 . . ?
C10 C6 C7 108.0(5) . . ?
Fe1 C7 H7 126.1 . . ?
C6 C7 Fe1 69.6(3) . . ?
C6 C7 H7 126.3 . . ?
C6 C7 C8 107.5(5) . . ?
C8 C7 Fe1 69.6(3) . . ?
C8 C7 H7 126.3 . . ?
Fe1 C8 H8 126.2 . . ?
C7 C8 Fe1 69.6(3) . . ?
C7 C8 H8 125.8 . . ?
C9 C8 Fe1 69.9(3) . . ?
C9 C8 C7 108.3(5) . . ?
C9 C8 H8 125.8 . . ?
Fe1 C9 H9 126.4 . . ?
C8 C9 Fe1 69.6(3) . . ?
C8 C9 H9 126.3 . . ?
C8 C9 C10 107.4(5) . . ?
C10 C9 Fe1 69.2(3) . . ?
C10 C9 H9 126.3 . . ?
Fe1 C10 H10 125.7 . . ?
C6 C10 Fe1 70.1(3) . . ?
C6 C10 C9 108.8(5) . . ?
C6 C10 H10 125.6 . . ?
C9 C10 Fe1 70.2(3) . . ?
C9 C10 H10 125.6 . . ?
N1 C11 C1 114.8(4) . . ?
N1 C11 H11A 108.6 . . ?
N1 C11 H11B 108.6 . . ?
C1 C11 H11A 108.6 . . ?
C1 C11 H11B 108.6 . . ?
H11A C11 H11B 107.5 . . ?
N1 C12 H12A 109.5 . . ?
N1 C12 H12B 109.5 . . ?
N1 C12 H12C 109.5 . . ?
H12A C12 H12B 109.5 . . ?
H12A C12 H12C 109.5 . . ?
H12B C12 H12C 109.5 . . ?
N1 C13 H13A 109.5 . . ?
N1 C13 H13B 109.5 . . ?
N1 C13 H13C 109.5 . . ?
H13A C13 H13B 109.5 . . ?
H13A C13 H13C 109.5 . . ?
H13B C13 H13C 109.5 . . ?
F1 C14 I1 116.2(5) . . ?
C15 C14 I1 126.0(6) . . ?
C15 C14 F1 117.8(7) . . ?
F3 C15 F2 111.4(6) . . ?
C14 C15 F2 124.7(8) . . ?
C14 C15 F3 123.9(7) . . ?
C16 Fe2 C17 41.0(2) . . ?
C16 Fe2 C18 68.8(2) . . ?
C16 Fe2 C19 68.5(2) . . ?
C16 Fe2 C20 40.7(2) . . ?
C16 Fe2 C21 106.1(2) . . ?
C16 Fe2 C23 161.5(2) . . ?
C16 Fe2 C24 155.5(2) . . ?
C16 Fe2 C25 119.9(2) . . ?
C17 Fe2 C18 41.01(19) . . ?
C17 Fe2 C19 68.8(2) . . ?
C17 Fe2 C20 68.5(2) . . ?
C17 Fe2 C21 119.1(2) . . ?
C17 Fe2 C23 124.8(2) . . ?
C17 Fe2 C24 162.9(2) . . ?
C17 Fe2 C25 154.6(2) . . ?
C19 Fe2 C18 40.7(2) . . ?
C19 Fe2 C21 162.2(2) . . ?
C20 Fe2 C18 68.2(2) . . ?
C20 Fe2 C19 40.3(2) . . ?
C20 Fe2 C21 124.8(2) . . ?
C20 Fe2 C23 156.7(2) . . ?
C20 Fe2 C25 108.2(2) . . ?
C21 Fe2 C18 155.0(2) . . ?
C22 Fe2 C16 124.2(2) . . ?
C22 Fe2 C17 106.7(2) . . ?
C22 Fe2 C18 120.6(2) . . ?
C22 Fe2 C19 156.3(2) . . ?
C22 Fe2 C20 161.6(2) . . ?
C22 Fe2 C21 40.7(2) . . ?
C22 Fe2 C23 40.4(2) . . ?
C22 Fe2 C24 68.0(2) . . ?
C22 Fe2 C25 68.1(2) . . ?
C23 Fe2 C18 108.2(2) . . ?
C23 Fe2 C19 121.8(2) . . ?
C23 Fe2 C21 68.5(2) . . ?
C24 Fe2 C18 126.4(2) . . ?
C24 Fe2 C19 109.1(2) . . ?
C24 Fe2 C20 121.6(2) . . ?
C24 Fe2 C21 68.3(2) . . ?
C24 Fe2 C23 40.8(2) . . ?
C24 Fe2 C25 40.3(2) . . ?
C25 Fe2 C18 163.2(2) . . ?
C25 Fe2 C19 126.1(2) . . ?
C25 Fe2 C21 40.6(2) . . ?
C25 Fe2 C23 68.3(2) . . ?
C27 N2 C26 110.2(5) . . ?
C27 N2 C28 110.4(5) . . ?
C28 N2 C26 110.0(4) . . ?
C17 C16 Fe2 69.5(3) . . ?
C17 C16 C26 127.3(5) . . ?
C20 C16 Fe2 70.0(3) . . ?
C20 C16 C17 107.8(4) . . ?
C20 C16 C26 124.9(5) . . ?
C26 C16 Fe2 125.7(3) . . ?
Fe2 C17 H17 125.9 . . ?
C16 C17 Fe2 69.5(3) . . ?
C16 C17 H17 126.1 . . ?
C16 C17 C18 107.8(5) . . ?
C18 C17 Fe2 70.0(3) . . ?
C18 C17 H17 126.1 . . ?
Fe2 C18 H18 126.9 . . ?
C17 C18 Fe2 68.9(3) . . ?
C17 C18 H18 126.2 . . ?
C19 C18 Fe2 69.6(3) . . ?
C19 C18 C17 107.7(5) . . ?
C19 C18 H18 126.2 . . ?
Fe2 C19 H19 126.2 . . ?
C18 C19 Fe2 69.7(3) . . ?
C18 C19 H19 126.0 . . ?
C20 C19 Fe2 69.6(3) . . ?
C20 C19 C18 108.0(4) . . ?
C20 C19 H19 126.0 . . ?
Fe2 C20 H20 126.6 . . ?
C16 C20 Fe2 69.3(3) . . ?
C16 C20 H20 125.6 . . ?
C19 C20 Fe2 70.0(3) . . ?
C19 C20 C16 108.8(5) . . ?
C19 C20 H20 125.6 . . ?
Fe2 C21 H21 126.4 . . ?
C22 C21 Fe2 69.1(3) . . ?
C22 C21 H21 126.5 . . ?
C22 C21 C25 107.0(5) . . ?
C25 C21 Fe2 69.6(3) . . ?
C25 C21 H21 126.5 . . ?
Fe2 C22 H22 125.6 . . ?
C21 C22 Fe2 70.3(3) . . ?
C21 C22 H22 125.4 . . ?
C23 C22 Fe2 70.3(3) . . ?
C23 C22 C21 109.1(5) . . ?
C23 C22 H22 125.4 . . ?
Fe2 C23 H23 126.5 . . ?
C22 C23 Fe2 69.3(3) . . ?
C22 C23 H23 126.4 . . ?
C22 C23 C24 107.1(5) . . ?
C24 C23 Fe2 69.4(3) . . ?
C24 C23 H23 126.4 . . ?
Fe2 C24 H24 125.9 . . ?
C23 C24 Fe2 69.9(3) . . ?
C23 C24 H24 125.8 . . ?
C25 C24 Fe2 70.1(3) . . ?
C25 C24 C23 108.4(5) . . ?
C25 C24 H24 125.8 . . ?
Fe2 C25 H25 126.3 . . ?
C21 C25 Fe2 69.8(3) . . ?
C21 C25 H25 125.8 . . ?
C24 C25 Fe2 69.6(3) . . ?
C24 C25 C21 108.4(5) . . ?
C24 C25 H25 125.8 . . ?
N2 C26 C16 112.0(4) . . ?
N2 C26 H26A 109.2 . . ?
N2 C26 H26B 109.2 . . ?
C16 C26 H26A 109.2 . . ?
C16 C26 H26B 109.2 . . ?
H26A C26 H26B 107.9 . . ?
N2 C27 H27A 109.5 . . ?
N2 C27 H27B 109.5 . . ?
N2 C27 H27C 109.5 . . ?
H27A C27 H27B 109.5 . . ?
H27A C27 H27C 109.5 . . ?
H27B C27 H27C 109.5 . . ?
N2 C28 H28A 109.5 . . ?
N2 C28 H28B 109.5 . . ?
N2 C28 H28C 109.5 . . ?
H28A C28 H28B 109.5 . . ?
H28A C28 H28C 109.5 . . ?
H28B C28 H28C 109.5 . . ?

loop_
_geom_bond_atom_site_label_1
_geom_bond_atom_site_label_2
_geom_bond_distance
_geom_bond_site_symmetry_2
_geom_bond_publ_flag
I1 N1 2.781(4) . ?
I1 C14 2.114(7) . ?
Fe1 C1 2.047(5) . ?
Fe1 C2 2.052(5) . ?
Fe1 C3 2.057(5) . ?
Fe1 C4 2.044(5) . ?
Fe1 C5 2.046(5) . ?
Fe1 C6 2.044(5) . ?
Fe1 C7 2.045(5) . ?
Fe1 C8 2.045(5) . ?
Fe1 C9 2.048(5) . ?
Fe1 C10 2.036(6) . ?
F1 C14 1.367(9) . ?
F2 C15 1.349(8) . ?
F3 C15 1.323(9) . ?
N1 C11 1.472(6) . ?
N1 C12 1.458(7) . ?
N1 C13 1.466(6) . ?
C1 C2 1.434(7) . ?
C1 C5 1.426(7) . ?
C1 C11 1.507(7) . ?
C2 H2 0.9500 . ?
C2 C3 1.423(7) . ?
C3 H3 0.9500 . ?
C3 C4 1.439(8) . ?
C4 H4 0.9500 . ?
C4 C5 1.424(7) . ?
C5 H5 0.9500 . ?
C6 H6 0.9500 . ?
C6 C7 1.420(9) . ?
C6 C10 1.408(8) . ?
C7 H7 0.9500 . ?
C7 C8 1.427(7) . ?
C8 H8 0.9500 . ?
C8 C9 1.415(8) . ?
C9 H9 0.9500 . ?
C9 C10 1.418(8) . ?
C10 H10 0.9500 . ?
C11 H11A 0.9900 . ?
C11 H11B 0.9900 . ?
C12 H12A 0.9800 . ?
C12 H12B 0.9800 . ?
C12 H12C 0.9800 . ?
C13 H13A 0.9800 . ?
C13 H13B 0.9800 . ?
C13 H13C 0.9800 . ?
C14 C15 1.258(10) . ?
Fe2 C16 2.038(5) . ?
Fe2 C17 2.039(5) . ?
Fe2 C18 2.053(4) . ?
Fe2 C19 2.051(5) . ?
Fe2 C20 2.046(5) . ?
Fe2 C21 2.053(5) . ?
Fe2 C22 2.037(5) . ?
Fe2 C23 2.050(5) . ?
Fe2 C24 2.044(5) . ?
Fe2 C25 2.049(5) . ?
N2 C26 1.469(7) . ?
N2 C27 1.453(7) . ?
N2 C28 1.462(7) . ?
C16 C17 1.427(7) . ?
C16 C20 1.419(7) . ?
C16 C26 1.500(7) . ?
C17 H17 0.9500 . ?
C17 C18 1.433(7) . ?
C18 H18 0.9500 . ?
C18 C19 1.427(7) . ?
C19 H19 0.9500 . ?
C19 C20 1.412(7) . ?
C20 H20 0.9500 . ?
C21 H21 0.9500 . ?
C21 C22 1.422(8) . ?
C21 C25 1.423(8) . ?
C22 H22 0.9500 . ?
C22 C23 1.413(8) . ?
C23 H23 0.9500 . ?
C23 C24 1.425(8) . ?
C24 H24 0.9500 . ?
C24 C25 1.411(8) . ?
C25 H25 0.9500 . ?
C26 H26A 0.9900 . ?
C26 H26B 0.9900 . ?
C27 H27A 0.9800 . ?
C27 H27B 0.9800 . ?
C27 H27C 0.9800 . ?
C28 H28A 0.9800 . ?
C28 H28B 0.9800 . ?
C28 H28C 0.9800 . ?
